data_4034054
loop_
_publ_author_name
'Hu, Zhouli'
'Zhu, Ying'
'Fu, Zhenqian'
'Huang, Wei'

_publ_section_title
;
 Asymmetric Synthesis of Enantioenriched 6-Hydroxyl Butyrolactams Promoted
 by N-Heterocyclic Carbene.
;
_journal_issue 16
_journal_name_full 'The Journal of organic chemistry'
_journal_page_first 10328
_journal_page_last 10337
_journal_paper_doi 10.1021/acs.joc.9b01490
_journal_volume 84
_journal_year 2019
_chemical_formula_moiety 'C24 H27 N O4 S'
_chemical_formula_sum 'C24 H27 N O4 S'
_chemical_formula_weight 425.52
_space_group_crystal_system monoclinic
_space_group_IT_number 4
_space_group_name_Hall 'P 2yb'
_space_group_name_H-M_alt 'P 1 21 1'
_atom_sites_solution_hydrogens mixed
_atom_sites_solution_primary dual
_audit_creation_date 2019-02-18
_audit_creation_method
;
Olex2 1.2-beta
(compiled 2018.05.29 svn.r3508 for OlexSys, GUI svn.r5506)
;
_cell_angle_alpha 90
_cell_angle_beta 110.067(3)
_cell_angle_gamma 90
_cell_formula_units_Z 2
_cell_length_a 12.2321(15)
_cell_length_b 7.4711(9)
_cell_length_c 13.3738(16)
_cell_measurement_reflns_used 4701
_cell_measurement_temperature 300
_cell_measurement_theta_max 27.25
_cell_measurement_theta_min 2.73
_cell_volume 1148.0(2)
_computing_molecular_graphics 'Olex2 (Dolomanov et al., 2009)'
_computing_publication_material 'Olex2 (Dolomanov et al., 2009)'
_computing_structure_refinement 'ShelXL (Sheldrick, 2015)'
_computing_structure_solution 'ShelXT (Sheldrick, 2015)'
_diffrn_ambient_temperature 300.66
_diffrn_detector 'CCD area detector'
_diffrn_detector_area_resol_mean 5.6
_diffrn_detector_type 'Bruker SMART CCD 6000 area detector'
_diffrn_measured_fraction_theta_full 0.996
_diffrn_measured_fraction_theta_max 0.995
_diffrn_measurement_device 'three-circle diffractometer'
_diffrn_measurement_device_type 'Bruker SMART CCD 6000 area detector'
_diffrn_measurement_method '\w scans'
_diffrn_radiation_monochromator graphite
_diffrn_radiation_probe x-ray
_diffrn_radiation_type MoK\a
_diffrn_radiation_wavelength 0.71073
_diffrn_reflns_av_R_equivalents 0.0236
_diffrn_reflns_av_unetI/netI 0.0364
_diffrn_reflns_Laue_measured_fraction_full 0.996
_diffrn_reflns_Laue_measured_fraction_max 0.995
_diffrn_reflns_limit_h_max 12
_diffrn_reflns_limit_h_min -16
_diffrn_reflns_limit_k_max 9
_diffrn_reflns_limit_k_min -9
_diffrn_reflns_limit_l_max 17
_diffrn_reflns_limit_l_min -17
_diffrn_reflns_number 10231
_diffrn_reflns_point_group_measured_fraction_full 0.968
_diffrn_reflns_point_group_measured_fraction_max 0.944
_diffrn_reflns_theta_full 25.242
_diffrn_reflns_theta_max 28.299
_diffrn_reflns_theta_min 2.783
_diffrn_source 'sealed X-ray tube'
_diffrn_source_target Mo
_exptl_absorpt_coefficient_mu 0.170
_exptl_absorpt_correction_T_max 0.7457
_exptl_absorpt_correction_T_min 0.6627
_exptl_absorpt_correction_type multi-scan
_exptl_absorpt_process_details 'SADABS 2014/5'
_exptl_crystal_colour colourless
_exptl_crystal_colour_primary colourless
_exptl_crystal_density_diffrn 1.231
_exptl_crystal_description plate
_exptl_crystal_F_000 452
_exptl_crystal_size_max 0.21
_exptl_crystal_size_mid 0.17
_exptl_crystal_size_min 0.12
_refine_diff_density_max 0.358
_refine_diff_density_min -0.293
_refine_diff_density_rms 0.042
_refine_ls_abs_structure_details
;
 Flack x determined using 1425 quotients [(I+)-(I-)]/[(I+)+(I-)]
 (Parsons, Flack and Wagner, Acta Cryst. B69 (2013) 249-259).
;
_refine_ls_abs_structure_Flack -0.01(3)
_refine_ls_extinction_method none
_refine_ls_goodness_of_fit_ref 1.037
_refine_ls_hydrogen_treatment mixed
_refine_ls_matrix_type full
_refine_ls_number_parameters 295
_refine_ls_number_reflns 5361
_refine_ls_number_restraints 11
_refine_ls_restrained_S_all 1.039
_refine_ls_R_factor_all 0.0800
_refine_ls_R_factor_gt 0.0575
_refine_ls_shift/su_max 0.001
_refine_ls_shift/su_mean 0.000
_refine_ls_structure_factor_coef Fsqd
_refine_ls_weighting_details 'w=1/[\s^2^(Fo^2^)+(0.0726P)^2^+0.3004P] where P=(Fo^2^+2Fc^2^)/3'
_refine_ls_weighting_scheme calc
_refine_ls_wR_factor_gt 0.1405
_refine_ls_wR_factor_ref 0.1563
_reflns_Friedel_coverage 0.764
_reflns_Friedel_fraction_full 0.935
_reflns_Friedel_fraction_max 0.885
_reflns_number_gt 4041
_reflns_number_total 5361
_reflns_threshold_expression 'I > 2\s(I)'
_cod_data_source_file jo9b01490_si_003.cif
_cod_data_source_block 1111
_cod_database_code 4034054
_shelx_shelxl_version_number 2016/6
_shelx_space_group_comment
;
The symmetry employed for this shelxl refinement is uniquely defined
by the following loop, which should always be used as a source of
symmetry information in preference to the above space-group names.
They are only intended as comments.
;
_olex2_refinement_description
;
1. Fixed Uiso
 At 1.2 times of:
  All C(H) groups, All C(H,H) groups, All C(H,H,H,H) groups
 At 1.5 times of:
  All C(H,H,H) groups, All O(H) groups
2. Restrained distances
 C1-O1
 1.4 with sigma of 0.02
 C00C-O1 \\sim C00C-O1A
 with sigma of 0.04
 C00C-C1 \\sim C00C-C1A
 with sigma of 0.02
 C1-O1 \\sim C1A-O1A
 with sigma of 0.02
3. Uiso/Uaniso restraints and constraints
Uanis(C1A) \\sim Ueq: with sigma of 0.01 and sigma for terminal atoms of 0.005
4. Others
 Sof(H00E)=Sof(H00D)=Sof(C1A)=Sof(H1AA)=Sof(H1AB)=Sof(O1A)=Sof(H1AC)=1-FVAR(1)
 Sof(H00A)=Sof(H00C)=Sof(C1)=Sof(H1A)=Sof(H1B)=Sof(O1)=Sof(H1)=FVAR(1)
5.a Ternary CH refined with riding coordinates:
 C009(H009), C00D(H00F), C00J(H00J)
5.b Secondary CH2 refined with riding coordinates:
 C00C(H00A,H00C), C00C(H00E,H00D), C1(H1A,H1B), C1A(H1AA,H1AB)
5.c Aromatic/amide H refined with riding coordinates:
 C007(H007), C008(H008), C00B(H00B), C00F(H00G), C00H(H00H), C00I(H00I),
 C00L(H00L), C00M(H00M), C00P(H00P), C00Q(H00Q), C00R(H00R), C00S(H00S),
 C00T(H00T), C00U(H00U)
5.d Tetrahedral OH refined with riding coordinates:
 O004(H004), O1(H1), O1A(H1AC)
5.e Idealised Me refined as rotating group:
 C00N(H00K,H00N,H00O)
;
_olex2_submission_special_instructions 'No special instructions were received'

loop_
_space_group_symop_operation_xyz
'x, y, z'
'-x, y+1/2, -z'

loop_
_atom_site_label
_atom_site_type_symbol
_atom_site_fract_x
_atom_site_fract_y
_atom_site_fract_z
_atom_site_U_iso_or_equiv
_atom_site_adp_type
_atom_site_occupancy
_atom_site_site_symmetry_order
_atom_site_calc_flag
_atom_site_refinement_flags_posn
_atom_site_refinement_flags_adp
_atom_site_refinement_flags_occupancy
_atom_site_disorder_assembly
_atom_site_disorder_group
S01 S 0.64446(8) 0.70374(14) 0.23593(9) 0.0670(3) Uani 1 1 d . . . . .
O002 O 0.5660(3) 0.8269(4) 0.2573(3) 0.0857(11) Uani 1 1 d . . . . .
N003 N 0.5724(3) 0.5260(5) 0.1908(3) 0.0539(8) Uani 1 1 d . . . . .
O004 O 0.5134(4) 0.1778(4) 0.1874(3) 0.1145(16) Uani 1 1 d . . . . .
H004 H 0.521573 0.075823 0.211440 0.172 Uiso 1 1 calc R . . . .
O005 O 0.7025(4) 0.7548(8) 0.1645(3) 0.1255(19) Uani 1 1 d . . . . .
C006 C 0.7550(3) 0.6575(5) 0.3581(3) 0.0558(9) Uani 1 1 d . . . . .
C007 C 0.9394(4) 0.5325(6) 0.4545(4) 0.0745(12) Uani 1 1 d . . . . .
H007 H 1.005486 0.470642 0.454729 0.089 Uiso 1 1 calc R . . . .
C008 C 0.8531(3) 0.5669(6) 0.3589(4) 0.0664(11) Uani 1 1 d . . . . .
H008 H 0.860921 0.529280 0.295449 0.080 Uiso 1 1 calc R . . . .
C009 C 0.4617(3) 0.4780(4) 0.2023(3) 0.0471(7) Uani 1 1 d . . . . .
H009 H 0.444869 0.563999 0.250377 0.057 Uiso 1 1 calc R . . . .
C00A C 0.9310(4) 0.5868(6) 0.5492(4) 0.0717(12) Uani 1 1 d . . . . .
C00B C 0.6620(4) 0.2217(6) 0.4014(4) 0.0665(10) Uani 1 1 d . . . . .
H00B H 0.690103 0.171496 0.351329 0.080 Uiso 1 1 calc R . . . .
C00C C 0.3574(3) 0.6632(7) 0.0382(4) 0.0756(14) Uani 1 1 d D . . . .
H00A H 0.431785 0.686286 0.029664 0.091 Uiso 0.650(19) 1 calc R . P A 1
H00C H 0.342849 0.758149 0.081445 0.091 Uiso 0.650(19) 1 calc R . P A 1
H00E H 0.370400 0.751902 0.094018 0.091 Uiso 0.350(19) 1 calc R . P A 2
H00D H 0.426653 0.665075 0.018387 0.091 Uiso 0.350(19) 1 calc R . P A 2
C00D C 0.3617(3) 0.4849(5) 0.0932(3) 0.0555(9) Uani 1 1 d . . . . .
H00F H 0.376543 0.391918 0.047775 0.067 Uiso 1 1 calc R . . . .
C00E C 0.2477(4) 0.4431(7) 0.1068(3) 0.0771(14) Uani 1 1 d . . . . .
C00F C 0.7437(3) 0.7130(6) 0.4520(3) 0.0626(9) Uani 1 1 d . . . . .
H00G H 0.677188 0.773659 0.451534 0.075 Uiso 1 1 calc R . . . .
C00G C 0.5522(3) 0.2937(5) 0.3690(3) 0.0546(9) Uani 1 1 d . . . . .
C00H C 0.8317(4) 0.6781(6) 0.5467(3) 0.0695(11) Uani 1 1 d . . . . .
H00H H 0.824193 0.716597 0.610177 0.083 Uiso 1 1 calc R . . . .
C00I C 0.7307(4) 0.2230(8) 0.5065(4) 0.0832(13) Uani 1 1 d . . . . .
H00I H 0.804287 0.171098 0.527732 0.100 Uiso 1 1 calc R . . . .
C00J C 0.4736(4) 0.2907(5) 0.2525(3) 0.0646(10) Uani 1 1 d . . . . .
H00J H 0.396124 0.249994 0.248818 0.078 Uiso 1 1 calc R . . . .
C00L C 0.5123(4) 0.3685(6) 0.4440(4) 0.0685(11) Uani 1 1 d . . . . .
H00L H 0.437774 0.416892 0.422980 0.082 Uiso 1 1 calc R . . . .
C00M C 0.6911(5) 0.3008(8) 0.5805(4) 0.0903(16) Uani 1 1 d . . . . .
H00M H 0.738829 0.304709 0.651596 0.108 Uiso 1 1 calc R . . . .
C00N C 1.0261(5) 0.5478(9) 0.6520(5) 0.109(2) Uani 1 1 d . . . . .
H00K H 1.069815 0.654993 0.678214 0.164 Uiso 1 1 calc GR . . . .
H00N H 1.076666 0.457700 0.640887 0.164 Uiso 1 1 calc GR . . . .
H00O H 0.992859 0.505629 0.703129 0.164 Uiso 1 1 calc GR . . . .
C00P C 0.2023(5) 0.5579(12) 0.1634(4) 0.103(2) Uani 1 1 d . . . . .
H00P H 0.242757 0.662213 0.191357 0.124 Uiso 1 1 calc R . . . .
C00Q C 0.5812(5) 0.3729(8) 0.5500(4) 0.0867(15) Uani 1 1 d . . . . .
H00Q H 0.553704 0.424047 0.600153 0.104 Uiso 1 1 calc R . . . .
C00R C 0.0434(9) 0.378(2) 0.1413(7) 0.164(5) Uani 1 1 d . . . . .
H00R H -0.026033 0.356843 0.153265 0.197 Uiso 1 1 calc R . . . .
C00S C 0.0777(8) 0.2555(17) 0.0860(9) 0.174(5) Uani 1 1 d . . . . .
H00S H 0.034372 0.152502 0.060652 0.209 Uiso 1 1 calc R . . . .
C00T C 0.1852(7) 0.2901(11) 0.0671(6) 0.139(3) Uani 1 1 d . . . . .
H00T H 0.212221 0.208963 0.028184 0.167 Uiso 1 1 calc R . . . .
C00U C 0.0996(6) 0.5237(18) 0.1800(6) 0.154(4) Uani 1 1 d . . . . .
H00U H 0.070790 0.603605 0.218181 0.185 Uiso 1 1 calc R . . . .
H003 H 0.601(5) 0.461(8) 0.159(4) 0.087(17) Uiso 1 1 d . . . . .
C1 C 0.2608(8) 0.6614(15) -0.0713(7) 0.064(3) Uani 0.650(19) 1 d D . P A 1
H1A H 0.274143 0.563895 -0.113566 0.076 Uiso 0.650(19) 1 calc R . P A 1
H1B H 0.186241 0.641686 -0.062434 0.076 Uiso 0.650(19) 1 calc R . P A 1
O1 O 0.2582(6) 0.8255(19) -0.1248(9) 0.123(5) Uani 0.650(19) 1 d D . P A 1
H1 H 0.241421 0.806706 -0.188768 0.185 Uiso 0.650(19) 1 calc R . P A 1
C1A C 0.265(2) 0.739(5) -0.0537(15) 0.107(10) Uani 0.350(19) 1 d D U P A 2
H1AA H 0.192100 0.678215 -0.063872 0.128 Uiso 0.350(19) 1 calc R . P A 2
H1AB H 0.255374 0.865082 -0.042360 0.128 Uiso 0.350(19) 1 calc R . P A 2
O1A O 0.2982(19) 0.715(3) -0.1427(10) 0.103(7) Uani 0.350(19) 1 d D . P A 2
H1AC H 0.302791 0.607998 -0.153616 0.155 Uiso 0.350(19) 1 calc R . P A 2

loop_
_atom_site_aniso_label
_atom_site_aniso_U_11
_atom_site_aniso_U_22
_atom_site_aniso_U_33
_atom_site_aniso_U_23
_atom_site_aniso_U_13
_atom_site_aniso_U_12
S01 0.0628(5) 0.0588(6) 0.0737(6) 0.0258(5) 0.0159(4) -0.0060(5)
O002 0.078(2) 0.0320(13) 0.120(3) 0.0116(15) -0.0008(19) 0.0099(13)
N003 0.0537(17) 0.0517(18) 0.0557(17) 0.0016(14) 0.0179(14) 0.0134(14)
O004 0.215(5) 0.0360(17) 0.077(2) -0.0036(16) 0.031(2) 0.027(2)
O005 0.103(3) 0.174(5) 0.098(3) 0.057(3) 0.032(2) -0.038(3)
C006 0.0502(19) 0.045(2) 0.072(2) 0.0041(17) 0.0209(17) -0.0071(15)
C007 0.048(2) 0.058(3) 0.110(4) -0.014(3) 0.018(2) 0.0060(18)
C008 0.055(2) 0.061(3) 0.085(3) -0.010(2) 0.026(2) -0.0019(19)
C009 0.0567(18) 0.0352(16) 0.0464(16) 0.0038(14) 0.0137(14) 0.0029(14)
C00A 0.063(2) 0.048(2) 0.088(3) -0.001(2) 0.005(2) -0.0046(19)
C00B 0.074(2) 0.047(2) 0.079(2) 0.011(2) 0.027(2) 0.009(2)
C00C 0.053(2) 0.092(4) 0.076(3) 0.038(3) 0.0153(19) 0.009(2)
C00D 0.061(2) 0.056(2) 0.0443(17) 0.0017(16) 0.0113(15) 0.0017(18)
C00E 0.075(3) 0.091(3) 0.049(2) 0.007(2) 0.0003(19) -0.028(3)
C00F 0.0565(19) 0.053(2) 0.081(2) 0.007(2) 0.0268(18) 0.009(2)
C00G 0.066(2) 0.0370(18) 0.059(2) 0.0147(16) 0.0188(17) 0.0023(16)
C00H 0.073(2) 0.060(3) 0.071(2) -0.006(2) 0.019(2) 0.003(2)
C00I 0.069(3) 0.072(3) 0.094(3) 0.022(3) 0.010(2) 0.013(3)
C00J 0.086(3) 0.0368(19) 0.062(2) 0.0074(17) 0.014(2) -0.0046(18)
C00L 0.073(3) 0.062(3) 0.076(3) 0.017(2) 0.032(2) 0.007(2)
C00M 0.101(4) 0.089(4) 0.065(3) 0.029(3) 0.007(3) -0.008(3)
C00N 0.093(4) 0.089(4) 0.106(4) -0.010(3) -0.017(3) 0.008(3)
C00P 0.073(3) 0.166(7) 0.077(3) -0.030(4) 0.034(3) -0.023(4)
C00Q 0.118(4) 0.085(4) 0.070(3) 0.007(3) 0.048(3) -0.008(3)
C00R 0.130(7) 0.244(14) 0.103(5) 0.008(7) 0.021(5) -0.107(9)
C00S 0.128(7) 0.199(12) 0.160(8) -0.027(8) 0.005(6) -0.101(8)
C00T 0.142(6) 0.127(6) 0.116(5) -0.012(4) 0.002(4) -0.073(5)
C00U 0.097(5) 0.281(13) 0.096(4) -0.023(7) 0.048(4) -0.046(7)
C1 0.055(4) 0.082(7) 0.049(4) 0.025(4) 0.013(3) 0.018(4)
O1 0.073(4) 0.182(11) 0.111(6) 0.103(7) 0.026(3) 0.025(5)
C1A 0.101(12) 0.117(16) 0.113(13) 0.007(10) 0.049(9) 0.022(10)
O1A 0.128(14) 0.115(12) 0.064(6) -0.011(8) 0.029(7) -0.041(11)

loop_
_atom_type_symbol
_atom_type_description
_atom_type_scat_dispersion_real
_atom_type_scat_dispersion_imag
_atom_type_scat_source
C C 0.0033 0.0016 'International Tables Vol C Tables 4.2.6.8 and 6.1.1.4'
H H 0.0000 0.0000 'International Tables Vol C Tables 4.2.6.8 and 6.1.1.4'
S S 0.1246 0.1234 'International Tables Vol C Tables 4.2.6.8 and 6.1.1.4'
O O 0.0106 0.0060 'International Tables Vol C Tables 4.2.6.8 and 6.1.1.4'
N N 0.0061 0.0033 'International Tables Vol C Tables 4.2.6.8 and 6.1.1.4'

loop_
_geom_angle_atom_site_label_1
_geom_angle_atom_site_label_2
_geom_angle_atom_site_label_3
_geom_angle
O002 S01 N003 106.86(18)
O002 S01 C006 107.2(2)
N003 S01 C006 109.68(17)
O005 S01 O002 119.1(3)
O005 S01 N003 107.9(3)
O005 S01 C006 105.9(2)
S01 N003 H003 115(4)
C009 N003 S01 125.3(3)
C009 N003 H003 120(4)
C00J O004 H004 109.5
C008 C006 S01 119.6(3)
C00F C006 S01 120.2(3)
C00F C006 C008 120.1(4)
C008 C007 H007 119.1
C00A C007 H007 119.1
C00A C007 C008 121.8(4)
C006 C008 C007 119.3(4)
C006 C008 H008 120.3
C007 C008 H008 120.3
N003 C009 H009 108.6
N003 C009 C00D 110.7(3)
N003 C009 C00J 108.6(3)
C00D C009 H009 108.6
C00J C009 H009 108.6
C00J C009 C00D 111.5(3)
C007 C00A C00H 118.0(4)
C007 C00A C00N 120.8(5)
C00H C00A C00N 121.2(5)
C00G C00B H00B 119.6
C00I C00B H00B 119.6
C00I C00B C00G 120.8(4)
H00A C00C H00C 108.2
H00E C00C H00D 105.8
C00D C00C H00A 109.7
C00D C00C H00C 109.7
C00D C00C H00E 104.9
C00D C00C H00D 104.9
C00D C00C C1 110.0(5)
C1 C00C H00A 109.7
C1 C00C H00C 109.7
C1A C00C H00E 104.9
C1A C00C H00D 104.9
C1A C00C C00D 129.4(15)
C009 C00D H00F 107.8
C00C C00D C009 111.8(3)
C00C C00D H00F 107.8
C00E C00D C009 110.2(3)
C00E C00D C00C 111.3(4)
C00E C00D H00F 107.8
C00P C00E C00D 120.2(5)
C00T C00E C00D 122.8(6)
C00T C00E C00P 117.0(6)
C006 C00F H00G 120.2
C006 C00F C00H 119.5(4)
C00H C00F H00G 120.2
C00B C00G C00J 121.5(4)
C00B C00G C00L 118.8(4)
C00L C00G C00J 119.6(4)
C00A C00H H00H 119.4
C00F C00H C00A 121.2(4)
C00F C00H H00H 119.4
C00B C00I H00I 120.0
C00B C00I C00M 120.0(4)
C00M C00I H00I 120.0
O004 C00J C009 105.9(3)
O004 C00J C00G 114.1(4)
O004 C00J H00J 108.4
C009 C00J H00J 108.4
C00G C00J C009 111.4(3)
C00G C00J H00J 108.4
C00G C00L H00L 119.5
C00G C00L C00Q 121.0(5)
C00Q C00L H00L 119.5
C00I C00M H00M 119.9
C00I C00M C00Q 120.2(5)
C00Q C00M H00M 119.9
C00A C00N H00K 109.5
C00A C00N H00N 109.5
C00A C00N H00O 109.5
H00K C00N H00N 109.5
H00K C00N H00O 109.5
H00N C00N H00O 109.5
C00E C00P H00P 118.8
C00U C00P C00E 122.4(7)
C00U C00P H00P 118.8
C00L C00Q H00Q 120.4
C00M C00Q C00L 119.2(5)
C00M C00Q H00Q 120.4
C00S C00R H00R 117.5
C00U C00R H00R 117.5
C00U C00R C00S 125.0(9)
C00R C00S H00S 121.5
C00R C00S C00T 117.0(8)
C00T C00S H00S 121.5
C00E C00T C00S 119.9(9)
C00E C00T H00T 120.0
C00S C00T H00T 120.0
C00P C00U H00U 120.6
C00R C00U C00P 118.7(10)
C00R C00U H00U 120.6
C00C C1 H1A 109.5
C00C C1 H1B 109.5
H1A C1 H1B 108.1
O1 C1 C00C 110.6(9)
O1 C1 H1A 109.5
O1 C1 H1B 109.5
C1 O1 H1 109.5
C00C C1A H1AA 110.2
C00C C1A H1AB 110.2
H1AA C1A H1AB 108.5
O1A C1A C00C 107.7(17)
O1A C1A H1AA 110.2
O1A C1A H1AB 110.2
C1A O1A H1AC 109.5

loop_
_geom_bond_atom_site_label_1
_geom_bond_atom_site_label_2
_geom_bond_distance
S01 O002 1.428(3)
S01 N003 1.593(4)
S01 O005 1.423(4)
S01 C006 1.761(4)
N003 C009 1.458(5)
N003 H003 0.80(6)
O004 H004 0.8200
O004 C00J 1.414(6)
C006 C008 1.374(5)
C006 C00F 1.373(6)
C007 H007 0.9300
C007 C008 1.374(7)
C007 C00A 1.367(7)
C008 H008 0.9300
C009 H009 0.9800
C009 C00D 1.550(5)
C009 C00J 1.537(5)
C00A C00H 1.384(6)
C00A C00N 1.494(7)
C00B H00B 0.9300
C00B C00G 1.373(6)
C00B C00I 1.368(7)
C00C H00A 0.9700
C00C H00C 0.9700
C00C H00E 0.9700
C00C H00D 0.9700
C00C C00D 1.514(6)
C00C C1 1.534(8)
C00C C1A 1.466(19)
C00D H00F 0.9800
C00D C00E 1.500(6)
C00E C00P 1.381(8)
C00E C00T 1.376(8)
C00F H00G 0.9300
C00F C00H 1.377(6)
C00G C00J 1.524(6)
C00G C00L 1.376(6)
C00H H00H 0.9300
C00I H00I 0.9300
C00I C00M 1.372(8)
C00J H00J 0.9800
C00L H00L 0.9300
C00L C00Q 1.378(7)
C00M H00M 0.9300
C00M C00Q 1.374(8)
C00N H00K 0.9600
C00N H00N 0.9600
C00N H00O 0.9600
C00P H00P 0.9300
C00P C00U 1.372(8)
C00Q H00Q 0.9300
C00R H00R 0.9300
C00R C00S 1.329(16)
C00R C00U 1.299(15)
C00S H00S 0.9300
C00S C00T 1.446(12)
C00T H00T 0.9300
C00U H00U 0.9300
C1 H1A 0.9700
C1 H1B 0.9700
C1 O1 1.415(11)
O1 H1 0.8200
C1A H1AA 0.9700
C1A H1AB 0.9700
C1A O1A 1.39(2)
O1A H1AC 0.8200
